data_4105729
loop_
_publ_author_name
'Bao-Hua Xu'
'Gerald Kehr'
'Roland Fr\"ohlich'
'Stefan Grimme'
'Gerhard Erker'

_publ_section_title
;
 Reaction of Aminodihydropentalenes with HB(C6F5)2: The Crucial Role of
 Dihydrogen Elimination
;
_journal_name_full 'Journal of the American Chemical Society'
_journal_page_first 3480
_journal_page_last 3491
_journal_paper_doi 10.1021/ja1092369
_journal_volume 133
_journal_year 2011
_chemical_formula_sum 'C23 H16 B F10 N'
_chemical_formula_weight 507.18
_chemical_name_systematic
; 
 ? 
;
_space_group_IT_number 14
_symmetry_cell_setting monoclinic
_symmetry_space_group_name_Hall '-P 2ybc'
_symmetry_space_group_name_H-M 'P 1 21/c 1'
_atom_sites_solution_hydrogens geom
_atom_sites_solution_primary direct
_atom_sites_solution_secondary difmap
_audit_creation_method SHELXL-97
_cell_angle_alpha 90.00
_cell_angle_beta 109.883(4)
_cell_angle_gamma 90.00
_cell_formula_units_Z 4
_cell_length_a 19.0148(12)
_cell_length_b 6.3803(4)
_cell_length_c 18.4629(10)
_cell_measurement_reflns_used 3658
_cell_measurement_temperature 223(2)
_cell_measurement_theta_max 68.25
_cell_measurement_theta_min 0.88
_cell_volume 2106.4(2)
_computing_cell_refinement 'Collect (Nonius B.V., 1998)'
_computing_data_collection 'Collect (Nonius B.V., 1998)'
_computing_data_reduction 'Denzo-SMN (Otwinowski & Minor, 1997)'
_computing_molecular_graphics 'XP (BrukerAXS, 2000)'
_computing_publication_material 'SHELXL-97 (Sheldrick, 1997)'
_computing_structure_refinement 'SHELXL-97 (Sheldrick, 1997)'
_computing_structure_solution 'SHELXS-97 (Sheldrick, 1990)'
_diffrn_ambient_temperature 223(2)
_diffrn_measured_fraction_theta_full 0.973
_diffrn_measured_fraction_theta_max 0.973
_diffrn_measurement_device_type 'Nonius KappaCCD APEXII'
_diffrn_measurement_method '\w and \f scans'
_diffrn_radiation_monochromator graphite
_diffrn_radiation_source 'fine-focus sealed tube'
_diffrn_radiation_type CuK\a
_diffrn_radiation_wavelength 1.54178
_diffrn_reflns_av_R_equivalents 0.047
_diffrn_reflns_av_sigmaI/netI 0.0241
_diffrn_reflns_limit_h_max 21
_diffrn_reflns_limit_h_min -22
_diffrn_reflns_limit_k_max 7
_diffrn_reflns_limit_k_min -7
_diffrn_reflns_limit_l_max 21
_diffrn_reflns_limit_l_min -21
_diffrn_reflns_number 16172
_diffrn_reflns_theta_full 67.56
_diffrn_reflns_theta_max 67.56
_diffrn_reflns_theta_min 4.85
_exptl_absorpt_coefficient_mu 1.381
_exptl_absorpt_correction_T_max 0.9095
_exptl_absorpt_correction_T_min 0.6821
_exptl_absorpt_correction_type multi-scan
_exptl_absorpt_process_details 'Denzo (Otwinowski, Borek, Majewski & Minor, 2003)'
_exptl_crystal_colour yellow
_exptl_crystal_density_diffrn 1.599
_exptl_crystal_description plate
_exptl_crystal_F_000 1024
_exptl_crystal_size_max 0.30
_exptl_crystal_size_mid 0.15
_exptl_crystal_size_min 0.07
_refine_diff_density_max 0.280
_refine_diff_density_min -0.255
_refine_diff_density_rms 0.046
_refine_ls_extinction_method none
_refine_ls_goodness_of_fit_ref 1.071
_refine_ls_hydrogen_treatment constr
_refine_ls_matrix_type full
_refine_ls_number_parameters 330
_refine_ls_number_reflns 3693
_refine_ls_number_restraints 4
_refine_ls_restrained_S_all 1.070
_refine_ls_R_factor_all 0.0635
_refine_ls_R_factor_gt 0.0593
_refine_ls_shift/su_max 0.001
_refine_ls_shift/su_mean 0.000
_refine_ls_structure_factor_coef Fsqd
_refine_ls_weighting_details 'calc w=1/[\s^2^(Fo^2^)+(0.0416P)^2^+2.8573P] where P=(Fo^2^+2Fc^2^)/3'
_refine_ls_weighting_scheme calc
_refine_ls_wR_factor_gt 0.1368
_refine_ls_wR_factor_ref 0.1396
_reflns_number_gt 3398
_reflns_number_total 3693
_reflns_threshold_expression >2sigma(I)
_cod_data_source_file ja1092369_si_004.cif
_cod_data_source_block erk5354
_cod_database_code 4105729

loop_
_symmetry_equiv_pos_as_xyz
'x, y, z'
'-x, y+1/2, -z+1/2'
'-x, -y, -z'
'x, -y-1/2, z-1/2'

loop_
_atom_site_label
_atom_site_type_symbol
_atom_site_fract_x
_atom_site_fract_y
_atom_site_fract_z
_atom_site_U_iso_or_equiv
_atom_site_adp_type
_atom_site_occupancy
_atom_site_symmetry_multiplicity
_atom_site_calc_flag
_atom_site_refinement_flags
_atom_site_disorder_assembly
_atom_site_disorder_group
N1 N 0.31792(14) 0.0062(4) 0.21196(13) 0.0467(6) Uani 1 1 d . A .
C1A C 0.1410(3) 0.3062(8) 0.1282(2) 0.0502(13) Uani 0.676(5) 1 d PD A 1
H1A H 0.0971 0.2475 0.1384 0.060 Uiso 0.676(5) 1 calc PR A 1
C2A C 0.1970(12) 0.130(3) 0.1222(12) 0.0610(10) Uani 0.676(5) 1 d PD A 1
H2A1 H 0.1733 -0.0083 0.1169 0.073 Uiso 0.676(5) 1 calc PR A 1
H2A2 H 0.2125 0.1544 0.0774 0.073 Uiso 0.676(5) 1 calc PR A 1
C9A C 0.1185(4) 0.4459(9) 0.0572(3) 0.0766(16) Uani 0.676(5) 1 d PD A 1
H9A1 H 0.0877 0.5602 0.0642 0.115 Uiso 0.676(5) 1 calc PR A 1
H9A2 H 0.0904 0.3644 0.0124 0.115 Uiso 0.676(5) 1 calc PR A 1
H9A3 H 0.1630 0.5022 0.0499 0.115 Uiso 0.676(5) 1 calc PR A 1
C1B C 0.1625(6) 0.359(2) 0.1120(5) 0.0502(13) Uani 0.324(5) 1 d PD A 2
H1B H 0.1793 0.4479 0.0770 0.060 Uiso 0.324(5) 1 calc PR A 2
C2B C 0.196(3) 0.130(5) 0.123(3) 0.0610(10) Uani 0.324(5) 1 d PD A 2
H2B1 H 0.1593 0.0291 0.1294 0.073 Uiso 0.324(5) 1 calc PR A 2
H2B2 H 0.2101 0.0877 0.0793 0.073 Uiso 0.324(5) 1 calc PR A 2
C9B C 0.0783(6) 0.3414(19) 0.0900(6) 0.0766(16) Uani 0.324(5) 1 d PD A 2
H9B1 H 0.0664 0.2633 0.1294 0.115 Uiso 0.324(5) 1 calc PR A 2
H9B2 H 0.0580 0.2690 0.0411 0.115 Uiso 0.324(5) 1 calc PR A 2
H9B3 H 0.0567 0.4805 0.0855 0.115 Uiso 0.324(5) 1 calc PR A 2
C3 C 0.26357(17) 0.1422(4) 0.19594(15) 0.0444(6) Uani 1 1 d D . .
C4 C 0.25613(16) 0.3225(4) 0.23752(15) 0.0433(6) Uani 1 1 d . A .
C5 C 0.29368(15) 0.4343(4) 0.31136(15) 0.0397(6) Uani 1 1 d . . .
H5 H 0.3468 0.4646 0.3191 0.048 Uiso 1 1 calc R A .
C6 C 0.24835(16) 0.6280(4) 0.29972(16) 0.0440(6) Uani 1 1 d . A .
H6 H 0.2606 0.7441 0.3330 0.053 Uiso 1 1 calc R . .
C7 C 0.18723(18) 0.6174(5) 0.23543(17) 0.0518(7) Uani 1 1 d . . .
H7 H 0.1485 0.7168 0.2191 0.062 Uiso 1 1 calc R A .
C8 C 0.19242(18) 0.4277(5) 0.19704(17) 0.0545(8) Uani 1 1 d D A .
C10 C 0.3172(2) -0.1716(5) 0.16121(19) 0.0596(8) Uani 1 1 d . . .
H10A H 0.2668 -0.2259 0.1394 0.089 Uiso 1 1 calc R A .
H10B H 0.3501 -0.2809 0.1907 0.089 Uiso 1 1 calc R . .
H10C H 0.3345 -0.1254 0.1200 0.089 Uiso 1 1 calc R . .
C11 C 0.38428(17) 0.0216(5) 0.28137(18) 0.0536(8) Uani 1 1 d . . .
H11A H 0.3809 0.1466 0.3099 0.080 Uiso 1 1 calc R A .
H11B H 0.4287 0.0293 0.2668 0.080 Uiso 1 1 calc R . .
H11C H 0.3873 -0.1010 0.3134 0.080 Uiso 1 1 calc R . .
B1 B 0.28353(17) 0.2960(5) 0.38716(17) 0.0400(7) Uani 1 1 d . A .
H1 H 0.2910 0.1461 0.3779 0.048 Uiso 1 1 calc R . .
C21 C 0.19779(15) 0.3206(4) 0.38624(15) 0.0401(6) Uani 1 1 d . . .
C22 C 0.17258(15) 0.4836(4) 0.42033(15) 0.0423(6) Uani 1 1 d . A .
F22 F 0.22124(9) 0.6321(3) 0.46034(10) 0.0550(4) Uani 1 1 d . . .
C23 C 0.09899(17) 0.5091(5) 0.41588(17) 0.0512(7) Uani 1 1 d . . .
F23 F 0.07906(12) 0.6717(4) 0.45121(13) 0.0822(7) Uani 1 1 d . A .
C24 C 0.04660(17) 0.3675(6) 0.37552(19) 0.0569(8) Uani 1 1 d . A .
F24 F -0.02515(11) 0.3893(4) 0.37127(14) 0.0872(7) Uani 1 1 d . . .
C25 C 0.06741(17) 0.2033(5) 0.33977(19) 0.0565(8) Uani 1 1 d . . .
F25 F 0.01591(11) 0.0630(4) 0.29992(15) 0.0884(7) Uani 1 1 d . A .
C26 C 0.14149(17) 0.1831(5) 0.34612(17) 0.0493(7) Uani 1 1 d . A .
F26 F 0.15730(10) 0.0177(3) 0.30867(12) 0.0702(6) Uani 1 1 d . . .
C31 C 0.34580(15) 0.3571(4) 0.47065(15) 0.0409(6) Uani 1 1 d . . .
C32 C 0.39243(15) 0.5302(4) 0.48864(15) 0.0417(6) Uani 1 1 d . A .
F32 F 0.38595(10) 0.6842(3) 0.43611(9) 0.0548(4) Uani 1 1 d . . .
C33 C 0.44861(15) 0.5604(5) 0.55848(16) 0.0454(7) Uani 1 1 d . . .
F33 F 0.49161(10) 0.7331(3) 0.57173(10) 0.0631(5) Uani 1 1 d . A .
C34 C 0.45996(16) 0.4130(5) 0.61536(16) 0.0504(7) Uani 1 1 d . A .
F34 F 0.51442(10) 0.4403(3) 0.68424(10) 0.0670(5) Uani 1 1 d . . .
C35 C 0.41473(17) 0.2395(5) 0.60204(16) 0.0500(7) Uani 1 1 d . . .
F35 F 0.42454(12) 0.0961(3) 0.65798(10) 0.0719(6) Uani 1 1 d . A .
C36 C 0.35925(16) 0.2159(5) 0.53114(16) 0.0462(7) Uani 1 1 d . A .
F36 F 0.31676(11) 0.0421(3) 0.52230(10) 0.0617(5) Uani 1 1 d . . .

loop_
_atom_site_aniso_label
_atom_site_aniso_U_11
_atom_site_aniso_U_22
_atom_site_aniso_U_33
_atom_site_aniso_U_23
_atom_site_aniso_U_13
_atom_site_aniso_U_12
N1 0.0593(14) 0.0383(13) 0.0460(13) -0.0009(11) 0.0224(11) 0.0052(11)
C1A 0.055(3) 0.043(3) 0.043(2) 0.000(2) 0.0037(19) -0.001(2)
C2A 0.075(2) 0.0464(18) 0.0489(18) -0.0115(15) 0.0042(16) 0.0085(16)
C9A 0.105(4) 0.060(3) 0.046(3) -0.003(2) 0.000(2) 0.014(3)
C1B 0.055(3) 0.043(3) 0.043(2) 0.000(2) 0.0037(19) -0.001(2)
C2B 0.075(2) 0.0464(18) 0.0489(18) -0.0115(15) 0.0042(16) 0.0085(16)
C9B 0.105(4) 0.060(3) 0.046(3) -0.003(2) 0.000(2) 0.014(3)
C3 0.0595(17) 0.0350(14) 0.0388(14) -0.0005(12) 0.0169(13) 0.0037(13)
C4 0.0513(16) 0.0382(15) 0.0366(14) -0.0016(12) 0.0101(12) 0.0044(12)
C5 0.0449(14) 0.0351(14) 0.0372(13) -0.0042(11) 0.0114(11) -0.0004(11)
C6 0.0569(17) 0.0319(13) 0.0446(15) -0.0027(12) 0.0192(13) 0.0007(12)
C7 0.0589(18) 0.0409(15) 0.0473(16) -0.0018(13) 0.0075(14) 0.0137(14)
C8 0.0618(19) 0.0452(17) 0.0446(16) -0.0056(14) 0.0025(14) 0.0110(15)
C10 0.084(2) 0.0404(16) 0.064(2) -0.0092(15) 0.0375(18) 0.0047(16)
C11 0.0544(17) 0.0499(17) 0.0582(18) 0.0020(15) 0.0211(15) 0.0105(14)
B1 0.0470(17) 0.0311(15) 0.0397(16) -0.0043(13) 0.0119(13) -0.0001(13)
C21 0.0463(15) 0.0349(14) 0.0375(13) -0.0022(11) 0.0124(11) -0.0015(12)
C22 0.0465(15) 0.0407(15) 0.0371(14) -0.0050(12) 0.0108(12) -0.0046(12)
F22 0.0584(10) 0.0464(9) 0.0581(10) -0.0192(8) 0.0171(8) -0.0059(8)
C23 0.0550(17) 0.0499(17) 0.0522(17) -0.0082(14) 0.0230(14) 0.0063(14)
F23 0.0730(13) 0.0820(15) 0.1004(16) -0.0387(13) 0.0409(12) 0.0048(11)
C24 0.0416(16) 0.063(2) 0.066(2) -0.0047(17) 0.0182(14) -0.0005(15)
F24 0.0512(11) 0.0988(17) 0.1147(18) -0.0220(15) 0.0321(11) -0.0032(11)
C25 0.0467(17) 0.0543(19) 0.0633(19) -0.0125(16) 0.0118(14) -0.0113(15)
F25 0.0567(12) 0.0815(15) 0.1167(18) -0.0390(14) 0.0158(12) -0.0245(11)
C26 0.0514(17) 0.0399(15) 0.0540(17) -0.0088(14) 0.0145(14) 0.0001(13)
F26 0.0612(11) 0.0510(11) 0.0921(14) -0.0344(10) 0.0179(10) -0.0051(9)
C31 0.0454(15) 0.0383(14) 0.0399(14) -0.0014(12) 0.0155(12) 0.0026(12)
C32 0.0486(15) 0.0412(15) 0.0369(14) -0.0012(12) 0.0166(12) -0.0001(12)
F32 0.0685(11) 0.0438(9) 0.0475(9) 0.0025(8) 0.0138(8) -0.0114(8)
C33 0.0405(14) 0.0496(16) 0.0450(15) -0.0114(13) 0.0133(12) -0.0054(13)
F33 0.0606(11) 0.0643(12) 0.0598(11) -0.0191(9) 0.0148(9) -0.0172(9)
C34 0.0455(16) 0.065(2) 0.0350(14) -0.0086(14) 0.0062(12) 0.0063(14)
F34 0.0567(11) 0.0899(14) 0.0420(9) -0.0092(9) 0.0007(8) 0.0031(10)
C35 0.0556(17) 0.0518(17) 0.0406(15) 0.0063(13) 0.0139(13) 0.0067(14)
F35 0.0833(13) 0.0743(13) 0.0486(10) 0.0196(10) 0.0102(9) 0.0051(11)
C36 0.0477(16) 0.0441(16) 0.0452(15) 0.0010(13) 0.0137(13) -0.0001(13)
F36 0.0711(12) 0.0511(10) 0.0565(10) 0.0116(9) 0.0134(9) -0.0127(9)

loop_
_atom_type_symbol
_atom_type_description
_atom_type_scat_dispersion_real
_atom_type_scat_dispersion_imag
_atom_type_scat_source
C C 0.0181 0.0091 'International Tables Vol C Tables 4.2.6.8 and 6.1.1.4'
H H 0.0000 0.0000 'International Tables Vol C Tables 4.2.6.8 and 6.1.1.4'
B B 0.0090 0.0039 'International Tables Vol C Tables 4.2.6.8 and 6.1.1.4'
N N 0.0311 0.0180 'International Tables Vol C Tables 4.2.6.8 and 6.1.1.4'
F F 0.0727 0.0534 'International Tables Vol C Tables 4.2.6.8 and 6.1.1.4'

loop_
_geom_angle_atom_site_label_1
_geom_angle_atom_site_label_2
_geom_angle_atom_site_label_3
_geom_angle
C3 N1 C11 122.3(2)
C3 N1 C10 122.3(3)
C11 N1 C10 115.3(2)
C9A C1A C8 109.5(4)
C9A C1A C2A 110.9(13)
C8 C1A C2A 99.5(4)
C9A C1A H1A 112.1
C8 C1A H1A 112.1
C2A C1A H1A 112.1
C3 C2A C1A 106.1(8)
C3 C2A H2A1 110.5
C1A C2A H2A1 110.5
C3 C2A H2A2 110.5
C1A C2A H2A2 110.5
H2A1 C2A H2A2 108.7
C9B C1B C8 106.5(7)
C9B C1B C2B 108(2)
C8 C1B C2B 97.8(15)
C9B C1B H1B 114.4
C8 C1B H1B 114.4
C2B C1B H1B 114.4
C3 C2B C1B 104.6(10)
C3 C2B H2B1 110.8
C1B C2B H2B1 110.8
C3 C2B H2B2 110.8
C1B C2B H2B2 110.8
H2B1 C2B H2B2 108.9
C1B C9B H9B1 109.5
C1B C9B H9B2 109.5
H9B1 C9B H9B2 109.5
C1B C9B H9B3 109.5
H9B1 C9B H9B3 109.5
H9B2 C9B H9B3 109.5
N1 C3 C4 129.4(3)
N1 C3 C2B 122.5(9)
C4 C3 C2B 108.1(9)
N1 C3 C2A 121.7(5)
C4 C3 C2A 108.8(4)
C2B C3 C2A 1(5)
C8 C4 C3 109.7(2)
C8 C4 C5 109.0(2)
C3 C4 C5 141.3(3)
C6 C5 C4 101.1(2)
C6 C5 B1 109.0(2)
C4 C5 B1 110.3(2)
C6 C5 H5 112.0
C4 C5 H5 112.0
B1 C5 H5 112.0
C7 C6 C5 111.7(2)
C7 C6 H6 124.1
C5 C6 H6 124.1
C6 C7 C8 107.2(3)
C6 C7 H7 126.4
C8 C7 H7 126.4
C4 C8 C7 110.2(3)
C4 C8 C1A 113.9(3)
C7 C8 C1A 135.6(3)
C4 C8 C1B 111.7(5)
C7 C8 C1B 133.2(5)
C1A C8 C1B 25.4(4)
N1 C10 H10A 109.5
N1 C10 H10B 109.5
H10A C10 H10B 109.5
N1 C10 H10C 109.5
H10A C10 H10C 109.5
H10B C10 H10C 109.5
N1 C11 H11A 109.5
N1 C11 H11B 109.5
H11A C11 H11B 109.5
N1 C11 H11C 109.5
H11A C11 H11C 109.5
H11B C11 H11C 109.5
C21 B1 C31 112.7(2)
C21 B1 C5 109.3(2)
C31 B1 C5 113.4(2)
C21 B1 H1 107.0
C31 B1 H1 107.0
C5 B1 H1 107.0
C22 C21 C26 113.2(3)
C22 C21 B1 124.6(2)
C26 C21 B1 122.1(2)
F22 C22 C21 119.7(2)
F22 C22 C23 116.1(2)
C21 C22 C23 124.2(3)
F23 C23 C24 120.1(3)
F23 C23 C22 120.5(3)
C24 C23 C22 119.4(3)
F24 C24 C23 120.1(3)
F24 C24 C25 120.3(3)
C23 C24 C25 119.6(3)
F25 C25 C24 119.8(3)
F25 C25 C26 121.1(3)
C24 C25 C26 119.1(3)
F26 C26 C25 115.4(3)
F26 C26 C21 120.1(3)
C25 C26 C21 124.5(3)
C32 C31 C36 113.4(2)
C32 C31 B1 127.9(2)
C36 C31 B1 118.6(2)
F32 C32 C33 114.9(2)
F32 C32 C31 120.8(2)
C33 C32 C31 124.4(3)
F33 C33 C34 119.7(2)
F33 C33 C32 120.9(3)
C34 C33 C32 119.4(3)
F34 C34 C33 120.2(3)
F34 C34 C35 120.4(3)
C33 C34 C35 119.4(3)
F35 C35 C34 119.8(3)
F35 C35 C36 121.0(3)
C34 C35 C36 119.2(3)
F36 C36 C35 115.9(3)
F36 C36 C31 119.8(2)
C35 C36 C31 124.3(3)

loop_
_geom_bond_atom_site_label_1
_geom_bond_atom_site_label_2
_geom_bond_distance
N1 C3 1.304(4)
N1 C11 1.464(4)
N1 C10 1.469(4)
C1A C9A 1.520(6)
C1A C8 1.526(5)
C1A C2A 1.578(13)
C1A H1A 0.9900
C2A C3 1.514(5)
C2A H2A1 0.9800
C2A H2A2 0.9800
C9A H9A1 0.9700
C9A H9A2 0.9700
C9A H9A3 0.9700
C1B C9B 1.517(9)
C1B C8 1.541(8)
C1B C2B 1.579(14)
C1B H1B 0.9900
C2B C3 1.513(8)
C2B H2B1 0.9800
C2B H2B2 0.9800
C9B H9B1 0.9700
C9B H9B2 0.9700
C9B H9B3 0.9700
C3 C4 1.417(4)
C4 C8 1.364(4)
C4 C5 1.488(4)
C5 C6 1.480(4)
C5 B1 1.720(4)
C5 H5 0.9900
C6 C7 1.351(4)
C6 H6 0.9400
C7 C8 1.423(4)
C7 H7 0.9400
C10 H10A 0.9700
C10 H10B 0.9700
C10 H10C 0.9700
C11 H11A 0.9700
C11 H11B 0.9700
C11 H11C 0.9700
B1 C21 1.632(4)
B1 C31 1.640(4)
B1 H1 0.9900
C21 C22 1.383(4)
C21 C26 1.388(4)
C22 F22 1.354(3)
C22 C23 1.383(4)
C23 F23 1.347(3)
C23 C24 1.363(4)
C24 F24 1.347(3)
C24 C25 1.366(5)
C25 F25 1.346(3)
C25 C26 1.379(4)
C26 F26 1.350(3)
C31 C32 1.384(4)
C31 C36 1.389(4)
C32 F32 1.356(3)
C32 C33 1.380(4)
C33 F33 1.344(3)
C33 C34 1.371(4)
C34 F34 1.351(3)
C34 C35 1.372(4)
C35 F35 1.344(3)
C35 C36 1.382(4)
C36 F36 1.349(3)

loop_
_geom_torsion_atom_site_label_1
_geom_torsion_atom_site_label_2
_geom_torsion_atom_site_label_3
_geom_torsion_atom_site_label_4
_geom_torsion
C9A C1A C2A C3 127.8(17)
C8 C1A C2A C3 13(2)
C9B C1B C2B C3 -136(3)
C8 C1B C2B C3 -26(5)
C11 N1 C3 C4 0.5(5)
C10 N1 C3 C4 -178.8(3)
C11 N1 C3 C2B 179(4)
C10 N1 C3 C2B -1(4)
C11 N1 C3 C2A 177.1(18)
C10 N1 C3 C2A -2.1(18)
C1B C2B C3 N1 -159(2)
C1B C2B C3 C4 19(5)
C1B C2B C3 C2A -102(77)
C1A C2A C3 N1 174.7(10)
C1A C2A C3 C4 -8(2)
C1A C2A C3 C2B 51(72)
N1 C3 C4 C8 175.9(3)
C2B C3 C4 C8 -2(3)
C2A C3 C4 C8 -1.1(16)
N1 C3 C4 C5 -5.6(6)
C2B C3 C4 C5 176(3)
C2A C3 C4 C5 177.3(16)
C8 C4 C5 C6 -8.2(3)
C3 C4 C5 C6 173.4(4)
C8 C4 C5 B1 107.1(3)
C3 C4 C5 B1 -71.3(5)
C4 C5 C6 C7 8.5(3)
B1 C5 C6 C7 -107.7(3)
C5 C6 C7 C8 -5.7(4)
C3 C4 C8 C7 -175.6(3)
C5 C4 C8 C7 5.4(4)
C3 C4 C8 C1A 10.6(4)
C5 C4 C8 C1A -168.4(3)
C3 C4 C8 C1B -16.9(6)
C5 C4 C8 C1B 164.1(5)
C6 C7 C8 C4 0.1(4)
C6 C7 C8 C1A 172.0(4)
C6 C7 C8 C1B -152.3(6)
C9A C1A C8 C4 -130.8(5)
C2A C1A C8 C4 -14.5(15)
C9A C1A C8 C7 57.5(7)
C2A C1A C8 C7 173.8(15)
C9A C1A C8 C1B -40.1(12)
C2A C1A C8 C1B 76(2)
C9B C1B C8 C4 138.3(8)
C2B C1B C8 C4 27(3)
C9B C1B C8 C7 -69.6(11)
C2B C1B C8 C7 179(3)
C9B C1B C8 C1A 38.1(9)
C2B C1B C8 C1A -73(3)
C6 C5 B1 C21 36.2(3)
C4 C5 B1 C21 -74.0(3)
C6 C5 B1 C31 -90.5(3)
C4 C5 B1 C31 159.3(2)
C31 B1 C21 C22 40.8(4)
C5 B1 C21 C22 -86.3(3)
C31 B1 C21 C26 -143.3(3)
C5 B1 C21 C26 89.6(3)
C26 C21 C22 F22 -178.9(2)
B1 C21 C22 F22 -2.7(4)
C26 C21 C22 C23 0.3(4)
B1 C21 C22 C23 176.5(3)
F22 C22 C23 F23 -1.2(4)
C21 C22 C23 F23 179.6(3)
F22 C22 C23 C24 179.0(3)
C21 C22 C23 C24 -0.2(5)
F23 C23 C24 F24 -0.4(5)
C22 C23 C24 F24 179.4(3)
F23 C23 C24 C25 179.9(3)
C22 C23 C24 C25 -0.3(5)
F24 C24 C25 F25 0.2(5)
C23 C24 C25 F25 179.9(3)
F24 C24 C25 C26 -179.0(3)
C23 C24 C25 C26 0.8(5)
F25 C25 C26 F26 1.3(5)
C24 C25 C26 F26 -179.5(3)
F25 C25 C26 C21 -179.8(3)
C24 C25 C26 C21 -0.7(5)
C22 C21 C26 F26 178.9(3)
B1 C21 C26 F26 2.6(4)
C22 C21 C26 C25 0.1(4)
B1 C21 C26 C25 -176.1(3)
C21 B1 C31 C32 -109.6(3)
C5 B1 C31 C32 15.2(4)
C21 B1 C31 C36 75.5(3)
C5 B1 C31 C36 -159.7(2)
C36 C31 C32 F32 -179.2(2)
B1 C31 C32 F32 5.6(4)
C36 C31 C32 C33 1.8(4)
B1 C31 C32 C33 -173.3(3)
F32 C32 C33 F33 1.1(4)
C31 C32 C33 F33 -179.9(3)
F32 C32 C33 C34 -179.7(2)
C31 C32 C33 C34 -0.7(4)
F33 C33 C34 F34 -0.4(4)
C32 C33 C34 F34 -179.7(3)
F33 C33 C34 C35 178.5(3)
C32 C33 C34 C35 -0.7(4)
F34 C34 C35 F35 0.2(4)
C33 C34 C35 F35 -178.7(3)
F34 C34 C35 C36 179.8(3)
C33 C34 C35 C36 0.8(4)
F35 C35 C36 F36 -0.2(4)
C34 C35 C36 F36 -179.7(3)
F35 C35 C36 C31 -180.0(3)
C34 C35 C36 C31 0.5(5)
C32 C31 C36 F36 178.5(2)
B1 C31 C36 F36 -5.9(4)
C32 C31 C36 C35 -1.7(4)
B1 C31 C36 C35 173.9(3)
